data_7158790
loop_
_publ_author_name
'Li, Zhen'
'Ma, Shiqiang'
'Liu, Fuhai'
'Ma, Ruize'
'Zhao, Jipeng'
'Xie, Xingang'
'She, Xuegong'

_publ_section_title
;
 Rapid construction of indole-fused 8--10 membered lactones via a tandem
 reaction
;
_journal_name_full 'Organic &amp; Biomolecular Chemistry'
_journal_paper_doi 10.1039/D2OB01110G
_journal_year 2022
_chemical_formula_moiety 'C17 H21 N O2'
_chemical_formula_sum 'C17 H21 N O2'
_chemical_formula_weight 271.35
_space_group_crystal_system monoclinic
_space_group_IT_number 14
_space_group_name_Hall '-P 2ybc'
_space_group_name_H-M_alt 'P 1 21/c 1'
_atom_sites_solution_hydrogens geom
_atom_sites_solution_primary dual
_audit_creation_date 2022-02-18
_audit_creation_method
;
Olex2 1.3-ac4
(compiled 2019.04.23 svn.r3594 for Rigaku Oxford Diffraction, GUI svn.r5739)
;
_audit_update_record
;
2022-05-03 deposited with the CCDC.	2022-07-19 downloaded from the CCDC.
;
_cell_angle_alpha 90
_cell_angle_beta 119.489(3)
_cell_angle_gamma 90
_cell_formula_units_Z 4
_cell_length_a 9.8106(2)
_cell_length_b 17.8042(2)
_cell_length_c 9.8334(2)
_cell_measurement_reflns_used 11077
_cell_measurement_temperature 295.99(10)
_cell_measurement_theta_max 77.3510
_cell_measurement_theta_min 4.9830
_cell_volume 1495.08(6)
_computing_cell_refinement 'CrysAlisPro 1.171.41.113a (Rigaku OD, 2021)'
_computing_data_collection 'CrysAlisPro 1.171.41.113a (Rigaku OD, 2021)'
_computing_data_reduction 'CrysAlisPro 1.171.41.113a (Rigaku OD, 2021)'
_computing_molecular_graphics 'Olex2 (Dolomanov et al., 2009)'
_computing_publication_material 'Olex2 (Dolomanov et al., 2009)'
_computing_structure_refinement 'ShelXL (Sheldrick, 2015)'
_computing_structure_solution 'ShelXT (Sheldrick, 2015)'
_diffrn_ambient_environment air
_diffrn_ambient_temperature 295.99(10)
_diffrn_detector 'Hybrid Pixel Array Detector'
_diffrn_detector_area_resol_mean 10.0000
_diffrn_detector_type HyPix
_diffrn_measured_fraction_theta_full 0.989
_diffrn_measured_fraction_theta_max 0.938
_diffrn_measurement_details
;
List of Runs (angles in degrees, time in seconds):

  # Type    Start    End  Width  t~exp~   \w     \q     \k     \f   Frames
#--------------------------------------------------------------------------
  1  \w     96.00 167.00   0.50    0.06    --  107.75  37.00   0.00  142
  2  \w    144.00 175.00   0.50    0.06    --  107.75  80.00  73.00   62
  3  \w    116.00 171.00   0.50    0.06    --  107.75  37.00 -30.00  110
  4  \w    116.00 173.00   0.50    0.06    --  107.75  19.00-150.00  114
  5  \w    -24.00  29.00   0.50    0.05    --   47.57 -80.00 -50.00  106
  6  \w    -25.00  23.00   0.50    0.05    --   47.57 -19.00 -30.00   96
  7  \w    -12.00  13.00   0.50    0.05    --   47.57 -19.00 -60.00   50
  8  \w    -25.00  39.00   0.50    0.05    --   47.57 -37.00-150.00  128
  9  \w    -25.00   0.00   0.50    0.05    --   47.57 -19.00-150.00   50
 10  \w     49.00 113.00   0.50    0.06    --  107.75 -80.00 -50.00  128
 11  \w     35.00  61.00   0.50    0.06    --  107.75 -57.00  90.00   52
 12  \w     35.00  60.00   0.50    0.06    --  107.75 -57.00 150.00   50
 13  \w     36.00  62.00   0.50    0.06    --  107.75 -57.00   0.00   52
 14  \w     36.00  62.00   0.50    0.06    --  107.75 -57.00-120.00   52
 15  \w    -69.00 -44.00   0.50    0.05    --  -47.57  80.00  73.00   50
 16  \w    -41.00  15.00   0.50    0.05    --  -47.57  80.00  73.00  112
 17  \w    -68.00 -27.00   0.50    0.06    -- -100.00  57.00  90.00   82
 18  \w    -61.00 -30.00   0.50    0.06    -- -100.00  57.00 120.00   62
 19  \w    -76.00 -51.00   0.50    0.06    -- -100.00  80.00  73.00   50
 20  \w    -69.00 -27.00   0.50    0.06    -- -100.00  57.00  60.00   84
 21  \w    -67.00 -42.00   0.50    0.06    -- -100.00  57.00 -60.00   50
 22  \w    -68.00 -32.00   0.50    0.06    -- -100.00  57.00 -90.00   72
 23  \w   -151.00 -87.00   0.50    0.06    -- -100.00 -80.00 -50.00  128
 24  \w   -154.00-128.00   0.50    0.06    -- -100.00 -80.00 -50.00   52
 25  \w     71.00 103.00   0.50    0.05    --   47.57-154.00  77.00   64
 26  \w    -26.00  23.00   0.50    0.05    --   47.57 -19.00-120.00   98
 27  \w     36.00  62.00   0.50    0.05    --   47.57  57.00-180.00   52
 28  \w     -6.00  29.00   0.50    0.05    --   47.57 -37.00 -90.00   70
 29  \w     88.00 120.00   0.50    0.05    --   47.57  57.00-180.00   64
 30  \w     12.00  39.00   0.50    0.05    --   47.57 -37.00  90.00   54
 31  \w    -57.00 -27.00   0.50    0.06    -- -100.00 125.00  60.00   60
 32  \w   -168.00-142.00   0.50    0.06    -- -100.00-125.00-180.00   52
 33  \w    -83.00 -57.00   0.50    0.06    -- -100.00  77.00 -90.00   52
 34  \w   -119.00 -87.00   0.50    0.06    -- -100.00-125.00-180.00   64
 35  \w   -107.00 -60.00   0.50    0.06    -- -100.00 125.00   0.00   94
 36  \w   -111.00 -85.00   0.50    0.06    -- -100.00 125.00  60.00   52
 37  \w   -172.00-109.00   0.50    0.06    -- -100.00 -37.00 150.00  126
 38  \w     58.00  96.00   0.50    0.06    --  107.75-120.00-124.00   76
;
_diffrn_measurement_device 'four-circle diffractometer'
_diffrn_measurement_device_type 'ROD, Synergy Custom system, HyPix'
_diffrn_measurement_method '\w scans'
_diffrn_orient_matrix_type 'CrysAlisPro convention (1999,Acta A55,543-557)'
_diffrn_orient_matrix_UB_11 0.1784948000
_diffrn_orient_matrix_UB_12 -0.0116072000
_diffrn_orient_matrix_UB_13 0.0953445000
_diffrn_orient_matrix_UB_21 0.0250088000
_diffrn_orient_matrix_UB_22 0.0851672000
_diffrn_orient_matrix_UB_23 -0.0051055000
_diffrn_orient_matrix_UB_31 -0.0060236000
_diffrn_orient_matrix_UB_32 0.0101050000
_diffrn_orient_matrix_UB_33 0.1525723000
_diffrn_radiation_monochromator mirror
_diffrn_radiation_probe x-ray
_diffrn_radiation_type 'Cu K\a'
_diffrn_radiation_wavelength 1.54184
_diffrn_reflns_av_R_equivalents 0.0364
_diffrn_reflns_av_unetI/netI 0.0255
_diffrn_reflns_Laue_measured_fraction_full 0.989
_diffrn_reflns_Laue_measured_fraction_max 0.938
_diffrn_reflns_limit_h_max 11
_diffrn_reflns_limit_h_min -12
_diffrn_reflns_limit_k_max 22
_diffrn_reflns_limit_k_min -21
_diffrn_reflns_limit_l_max 11
_diffrn_reflns_limit_l_min -9
_diffrn_reflns_number 14667
_diffrn_reflns_point_group_measured_fraction_full 0.989
_diffrn_reflns_point_group_measured_fraction_max 0.938
_diffrn_reflns_theta_full 67.684
_diffrn_reflns_theta_max 77.485
_diffrn_reflns_theta_min 4.968
_diffrn_source 'Rotating-anode X-ray tube'
_diffrn_source_type 'Rigaku (Cu) X-ray Source'
_exptl_absorpt_coefficient_mu 0.622
_exptl_absorpt_correction_T_max 1.00000
_exptl_absorpt_correction_T_min 0.81859
_exptl_absorpt_correction_type multi-scan
_exptl_absorpt_process_details
;
CrysAlisPro 1.171.41.113a (Rigaku Oxford Diffraction, 2021)
Empirical absorption correction using spherical harmonics,
implemented in SCALE3 ABSPACK scaling algorithm.
;
_exptl_crystal_colour 'clear light colourless'
_exptl_crystal_colour_lustre clear
_exptl_crystal_colour_modifier light
_exptl_crystal_colour_primary colourless
_exptl_crystal_density_diffrn 1.206
_exptl_crystal_description block
_exptl_crystal_F_000 584
_exptl_crystal_size_max 0.28
_exptl_crystal_size_mid 0.15
_exptl_crystal_size_min 0.14
_refine_diff_density_max 0.213
_refine_diff_density_min -0.158
_refine_diff_density_rms 0.034
_refine_ls_extinction_coef 0.0110(8)
_refine_ls_extinction_expression Fc^*^=kFc[1+0.001xFc^2^\l^3^/sin(2\q)]^-1/4^
_refine_ls_extinction_method 'SHELXL-2018/3 (Sheldrick 2018)'
_refine_ls_goodness_of_fit_ref 1.039
_refine_ls_hydrogen_treatment constr
_refine_ls_matrix_type full
_refine_ls_number_parameters 185
_refine_ls_number_reflns 2988
_refine_ls_number_restraints 0
_refine_ls_restrained_S_all 1.039
_refine_ls_R_factor_all 0.0408
_refine_ls_R_factor_gt 0.0376
_refine_ls_shift/su_max 0.001
_refine_ls_shift/su_mean 0.000
_refine_ls_structure_factor_coef Fsqd
_refine_ls_weighting_details 'w=1/[\s^2^(Fo^2^)+(0.0527P)^2^+0.2189P] where P=(Fo^2^+2Fc^2^)/3'
_refine_ls_weighting_scheme calc
_refine_ls_wR_factor_gt 0.1023
_refine_ls_wR_factor_ref 0.1049
_reflns_Friedel_coverage 0.000
_reflns_number_gt 2695
_reflns_number_total 2988
_reflns_threshold_expression 'I > 2\s(I)'
_cod_data_source_file d2ob01110g2.cif
_cod_data_source_block lizhen_0218-2_auto
_cod_database_code 7158790
_shelx_shelxl_version_number 2018/3
_shelx_space_group_comment
;
The symmetry employed for this shelxl refinement is uniquely defined
by the following loop, which should always be used as a source of
symmetry information in preference to the above space-group names.
They are only intended as comments.
;
_shelx_estimated_absorpt_t_max 0.918
_shelx_estimated_absorpt_t_min 0.845
_reflns_odcompleteness_completeness 98.74
_reflns_odcompleteness_iscentric 1
_reflns_odcompleteness_theta 66.97
_olex2_refinement_description
;
1. Fixed Uiso
 At 1.2 times of:
  All C(H) groups, All C(H,H) groups, All N(H) groups
 At 1.5 times of:
  All C(H,H,H) groups
2.a Ternary CH refined with riding coordinates:
 C9(H9)
2.b Secondary CH2 refined with riding coordinates:
 C5(H5A,H5B), C7(H7A,H7B), C11(H11A,H11B)
2.c Aromatic/amide H refined with riding coordinates:
 N1(H1), C10(H10), C12(H12), C14(H14), C16(H16)
2.d Idealised Me refined as rotating group:
 C13(H13A,H13B,H13C), C15(H15A,H15B,H15C), C17(H17A,H17B,H17C)
;
_olex2_submission_special_instructions 'No special instructions were received'
_oxdiff_exptl_absorpt_empirical_details
;
Empirical correction (ABSPACK) includes:
- Absorption correction using spherical harmonics
- Frame scaling
;
_oxdiff_exptl_absorpt_empirical_full_max 3.567
_oxdiff_exptl_absorpt_empirical_full_min 0.385

loop_
_space_group_symop_operation_xyz
'x, y, z'
'-x, y+1/2, -z+1/2'
'-x, -y, -z'
'x, -y-1/2, z-1/2'

loop_
_atom_site_label
_atom_site_type_symbol
_atom_site_fract_x
_atom_site_fract_y
_atom_site_fract_z
_atom_site_U_iso_or_equiv
_atom_site_adp_type
_atom_site_occupancy
_atom_site_site_symmetry_order
_atom_site_calc_flag
_atom_site_refinement_flags_posn
_atom_site_refinement_flags_adp
_atom_site_refinement_flags_occupancy
_atom_site_disorder_assembly
_atom_site_disorder_group
O1 O 0.58397(10) 0.55175(4) 0.26027(10) 0.0480(2) Uani 1 1 d . . . . .
O2 O 0.44479(10) 0.63702(6) 0.07379(10) 0.0593(3) Uani 1 1 d . . . . .
N1 N 0.62927(11) 0.78343(5) 0.44844(11) 0.0449(2) Uani 1 1 d . . . . .
H1 H 0.562540 0.807685 0.464265 0.054 Uiso 1 1 calc R . . . .
C1 C 0.64243(12) 0.70605(6) 0.45003(12) 0.0404(3) Uani 1 1 d . . . . .
C2 C 0.73826(13) 0.81579(6) 0.41793(12) 0.0426(3) Uani 1 1 d . . . . .
C3 C 0.76117(12) 0.68782(6) 0.42018(12) 0.0419(3) Uani 1 1 d . . . . .
C4 C 0.82182(12) 0.75703(6) 0.39686(12) 0.0416(3) Uani 1 1 d . . . . .
C5 C 0.53851(14) 0.65931(7) 0.48776(13) 0.0447(3) Uani 1 1 d . . . . .
H5A H 0.538577 0.681643 0.577771 0.054 Uiso 1 1 calc R . . . .
H5B H 0.586026 0.610042 0.519389 0.054 Uiso 1 1 calc R . . . .
C6 C 0.46003(13) 0.59631(6) 0.17835(13) 0.0438(3) Uani 1 1 d . . . . .
C7 C 0.82592(14) 0.61181(7) 0.41714(14) 0.0489(3) Uani 1 1 d . . . . .
H7A H 0.831557 0.582047 0.502391 0.059 Uiso 1 1 calc R . . . .
H7B H 0.931832 0.617960 0.435305 0.059 Uiso 1 1 calc R . . . .
C8 C 0.36473(13) 0.64790(7) 0.35909(13) 0.0447(3) Uani 1 1 d . . . . .
C9 C 0.73129(14) 0.56886(7) 0.26569(14) 0.0463(3) Uani 1 1 d . . . . .
H9 H 0.712723 0.600383 0.176481 0.056 Uiso 1 1 calc R . . . .
C10 C 0.93853(14) 0.77483(7) 0.35979(14) 0.0512(3) Uani 1 1 d . . . . .
H10 H 0.994101 0.736939 0.343394 0.061 Uiso 1 1 calc R . . . .
C11 C 0.34606(14) 0.58775(7) 0.23677(14) 0.0482(3) Uani 1 1 d . . . . .
H11A H 0.359185 0.538354 0.283250 0.058 Uiso 1 1 calc R . . . .
H11B H 0.240588 0.590594 0.148719 0.058 Uiso 1 1 calc R . . . .
C12 C 0.77025(16) 0.89095(7) 0.40634(14) 0.0525(3) Uani 1 1 d . . . . .
H12 H 0.714561 0.929280 0.421295 0.063 Uiso 1 1 calc R . . . .
C13 C 0.28897(15) 0.72120(8) 0.27629(16) 0.0579(3) Uani 1 1 d . . . . .
H13A H 0.300397 0.758237 0.352163 0.087 Uiso 1 1 calc GR . . . .
H13B H 0.179732 0.712903 0.205165 0.087 Uiso 1 1 calc GR . . . .
H13C H 0.339064 0.738642 0.219398 0.087 Uiso 1 1 calc GR . . . .
C14 C 0.97014(15) 0.84900(8) 0.34785(16) 0.0577(3) Uani 1 1 d . . . . .
H14 H 1.047803 0.861034 0.323368 0.069 Uiso 1 1 calc R . . . .
C15 C 0.80418(18) 0.49510(8) 0.25938(18) 0.0648(4) Uani 1 1 d . . . . .
H15A H 0.826261 0.465604 0.349672 0.097 Uiso 1 1 calc GR . . . .
H15B H 0.899727 0.504580 0.257823 0.097 Uiso 1 1 calc GR . . . .
H15C H 0.732843 0.468249 0.166639 0.097 Uiso 1 1 calc GR . . . .
C16 C 0.88781(16) 0.90647(8) 0.37180(15) 0.0578(3) Uani 1 1 d . . . . .
H16 H 0.912484 0.956185 0.364398 0.069 Uiso 1 1 calc R . . . .
C17 C 0.27670(18) 0.61757(10) 0.44002(19) 0.0677(4) Uani 1 1 d . . . . .
H17A H 0.329065 0.573631 0.499395 0.102 Uiso 1 1 calc GR . . . .
H17B H 0.171532 0.604811 0.362761 0.102 Uiso 1 1 calc GR . . . .
H17C H 0.274336 0.655278 0.508622 0.102 Uiso 1 1 calc GR . . . .

loop_
_atom_site_aniso_label
_atom_site_aniso_U_11
_atom_site_aniso_U_22
_atom_site_aniso_U_33
_atom_site_aniso_U_23
_atom_site_aniso_U_13
_atom_site_aniso_U_12
O1 0.0533(5) 0.0409(4) 0.0580(5) 0.0031(3) 0.0337(4) 0.0016(3)
O2 0.0535(5) 0.0787(6) 0.0489(5) 0.0149(4) 0.0277(4) 0.0058(4)
N1 0.0464(5) 0.0441(5) 0.0506(5) -0.0076(4) 0.0287(4) -0.0005(4)
C1 0.0395(5) 0.0439(6) 0.0360(5) -0.0030(4) 0.0172(4) -0.0005(4)
C2 0.0424(6) 0.0461(6) 0.0384(5) -0.0054(4) 0.0190(4) -0.0033(5)
C3 0.0368(5) 0.0448(6) 0.0410(5) -0.0009(4) 0.0168(4) 0.0012(4)
C4 0.0358(5) 0.0480(6) 0.0378(5) -0.0024(4) 0.0156(4) -0.0012(4)
C5 0.0486(6) 0.0501(6) 0.0392(5) 0.0006(4) 0.0245(5) -0.0006(5)
C6 0.0457(6) 0.0452(6) 0.0416(5) -0.0060(4) 0.0223(5) -0.0058(5)
C7 0.0443(6) 0.0484(6) 0.0544(6) 0.0055(5) 0.0247(5) 0.0084(5)
C8 0.0441(6) 0.0497(6) 0.0481(6) -0.0014(5) 0.0288(5) -0.0040(5)
C9 0.0508(6) 0.0442(6) 0.0538(6) 0.0054(5) 0.0334(5) 0.0069(5)
C10 0.0422(6) 0.0595(7) 0.0527(7) -0.0006(5) 0.0242(5) 0.0009(5)
C11 0.0461(6) 0.0489(6) 0.0538(6) -0.0047(5) 0.0277(5) -0.0094(5)
C12 0.0612(7) 0.0450(6) 0.0524(7) -0.0052(5) 0.0288(6) -0.0030(5)
C13 0.0464(7) 0.0564(7) 0.0639(7) 0.0000(6) 0.0217(6) 0.0033(5)
C14 0.0494(7) 0.0681(8) 0.0584(7) 0.0033(6) 0.0287(6) -0.0095(6)
C15 0.0745(9) 0.0532(7) 0.0784(9) 0.0000(6) 0.0467(8) 0.0150(7)
C16 0.0619(8) 0.0520(7) 0.0576(7) -0.0003(5) 0.0281(6) -0.0119(6)
C17 0.0676(9) 0.0797(10) 0.0784(9) -0.0037(8) 0.0533(8) -0.0112(7)

loop_
_atom_type_symbol
_atom_type_description
_atom_type_scat_dispersion_real
_atom_type_scat_dispersion_imag
_atom_type_scat_source
C C 0.0181 0.0091 'International Tables Vol C Tables 4.2.6.8 and 6.1.1.4'
H H 0.0000 0.0000 'International Tables Vol C Tables 4.2.6.8 and 6.1.1.4'
N N 0.0311 0.0180 'International Tables Vol C Tables 4.2.6.8 and 6.1.1.4'
O O 0.0492 0.0322 'International Tables Vol C Tables 4.2.6.8 and 6.1.1.4'

loop_
_geom_angle_atom_site_label_1
_geom_angle_atom_site_label_2
_geom_angle_atom_site_label_3
_geom_angle
_geom_angle_site_symmetry_1
_geom_angle_site_symmetry_3
_geom_angle_publ_flag
C6 O1 C9 119.37(9) . . ?
C2 N1 C1 110.03(9) . . ?
N1 C1 C5 119.02(10) . . ?
C3 C1 N1 108.50(10) . . ?
C3 C1 C5 132.41(10) . . ?
N1 C2 C4 107.06(10) . . ?
N1 C2 C12 130.79(11) . . ?
C12 C2 C4 122.15(11) . . ?
C1 C3 C4 107.06(10) . . ?
C1 C3 C7 128.98(11) . . ?
C4 C3 C7 123.92(10) . . ?
C2 C4 C3 107.32(10) . . ?
C10 C4 C2 118.77(11) . . ?
C10 C4 C3 133.90(11) . . ?
C1 C5 C8 118.55(9) . . ?
O1 C6 C11 109.74(10) . . ?
O2 C6 O1 124.33(11) . . ?
O2 C6 C11 125.93(11) . . ?
C3 C7 C9 114.41(9) . . ?
C11 C8 C5 112.58(9) . . ?
C13 C8 C5 111.92(10) . . ?
C13 C8 C11 109.65(10) . . ?
C13 C8 C17 109.14(11) . . ?
C17 C8 C5 107.19(10) . . ?
C17 C8 C11 106.12(10) . . ?
O1 C9 C7 104.99(9) . . ?
O1 C9 C15 107.38(10) . . ?
C15 C9 C7 113.89(11) . . ?
C14 C10 C4 119.22(12) . . ?
C6 C11 C8 113.70(9) . . ?
C16 C12 C2 117.49(12) . . ?
C10 C14 C16 121.12(12) . . ?
C12 C16 C14 121.23(12) . . ?

loop_
_geom_bond_atom_site_label_1
_geom_bond_atom_site_label_2
_geom_bond_distance
_geom_bond_site_symmetry_2
_geom_bond_publ_flag
O1 C6 1.3389(14) . ?
O1 C9 1.4522(14) . ?
O2 C6 1.2057(14) . ?
N1 C1 1.3830(15) . ?
N1 C2 1.3717(15) . ?
C1 C3 1.3730(15) . ?
C1 C5 1.4972(16) . ?
C2 C4 1.4060(16) . ?
C2 C12 1.3918(17) . ?
C3 C4 1.4350(16) . ?
C3 C7 1.5015(16) . ?
C4 C10 1.3983(16) . ?
C5 C8 1.5573(16) . ?
C6 C11 1.4952(16) . ?
C7 C9 1.5177(17) . ?
C8 C11 1.5526(16) . ?
C8 C13 1.5241(17) . ?
C8 C17 1.5322(17) . ?
C9 C15 1.5111(17) . ?
C10 C14 1.3746(18) . ?
C12 C16 1.3811(19) . ?
C14 C16 1.394(2) . ?
